data_4023386
loop_
_publ_author_name
'Huan-Huan Zhang'
'Xiu-Qin Hu'
'Xiao Wang'
'Yong-Chun Luo'
'Peng-Fei Xu'

_publ_section_title
;
 A Convenient Route to Enantiopure 3-Aryl-2,3-diaminopropanoic Acids
 by Diastereoselective Mannich Reaction of Camphor-Based Tricyclic
 Iminolactone with Imines
;
_journal_name_full 'Journal of Organic Chemistry'
_journal_page_first 3634
_journal_page_last 3637
_journal_paper_doi 10.1021/jo8001408
_journal_volume 73
_journal_year 2008
_chemical_absolute_configuration rmad
_chemical_formula_sum 'C27 H32 N2 O4 S'
_chemical_formula_weight 480.61
_chemical_name_systematic
; 
 ? 
;
_space_group_IT_number 4
_symmetry_cell_setting monoclinic
_symmetry_space_group_name_Hall 'P 2yb'
_symmetry_space_group_name_H-M 'P 1 21 1'
_atom_sites_solution_hydrogens geom
_atom_sites_solution_primary direct
_atom_sites_solution_secondary difmap
_audit_creation_method SHELXL-97
_cell_angle_alpha 90.00
_cell_angle_beta 101.510(13)
_cell_angle_gamma 90.00
_cell_formula_units_Z 2
_cell_length_a 6.851(6)
_cell_length_b 13.858(11)
_cell_length_c 13.766(12)
_cell_measurement_reflns_used 2804
_cell_measurement_temperature 294(2)
_cell_measurement_theta_max 26.17
_cell_measurement_theta_min 3.02
_cell_volume 1280.6(18)
_computing_cell_refinement 'Bruker SMART'
_computing_data_collection 'Bruker SMART'
_computing_data_reduction 'Bruker SAINT'
_computing_molecular_graphics 'Bruker SHELXTL'
_computing_publication_material 'Bruker SHELXTL'
_computing_structure_refinement 'SHELXL-97 (Sheldrick, 1997)'
_computing_structure_solution 'SHELXS-97 (Sheldrick, 1990)'
_diffrn_ambient_temperature 294(2)
_diffrn_measured_fraction_theta_full 0.998
_diffrn_measured_fraction_theta_max 0.998
_diffrn_measurement_device_type 'CCD area detector'
_diffrn_measurement_method 'phi and omega scans'
_diffrn_radiation_monochromator graphite
_diffrn_radiation_source 'fine-focus sealed tube'
_diffrn_radiation_type MoK\a
_diffrn_radiation_wavelength 0.71073
_diffrn_reflns_av_R_equivalents 0.0472
_diffrn_reflns_av_sigmaI/netI 0.0509
_diffrn_reflns_limit_h_max 8
_diffrn_reflns_limit_h_min -8
_diffrn_reflns_limit_k_max 17
_diffrn_reflns_limit_k_min -12
_diffrn_reflns_limit_l_max 17
_diffrn_reflns_limit_l_min -13
_diffrn_reflns_number 7350
_diffrn_reflns_theta_full 26.38
_diffrn_reflns_theta_max 26.38
_diffrn_reflns_theta_min 1.51
_exptl_absorpt_coefficient_mu 0.161
_exptl_absorpt_correction_T_max 0.9685
_exptl_absorpt_correction_T_min 0.9624
_exptl_absorpt_correction_type multi-scan
_exptl_absorpt_process_details SADABS
_exptl_crystal_colour colorless
_exptl_crystal_density_diffrn 1.246
_exptl_crystal_density_meas ?
_exptl_crystal_density_method 'not measured'
_exptl_crystal_description block
_exptl_crystal_F_000 512
_exptl_crystal_size_max 0.24
_exptl_crystal_size_mid 0.22
_exptl_crystal_size_min 0.20
_refine_diff_density_max 0.223
_refine_diff_density_min -0.221
_refine_diff_density_rms 0.051
_refine_ls_abs_structure_details 'Flack H D (1983), Acta Cryst. A39, 876-881'
_refine_ls_abs_structure_Flack -0.03(7)
_refine_ls_extinction_coef 0.064(3)
_refine_ls_extinction_expression Fc^*^=kFc[1+0.001xFc^2^\l^3^/sin(2\q)]^-1/4^
_refine_ls_extinction_method SHELXL
_refine_ls_goodness_of_fit_ref 1.044
_refine_ls_hydrogen_treatment mixed
_refine_ls_matrix_type full
_refine_ls_number_parameters 315
_refine_ls_number_reflns 4265
_refine_ls_number_restraints 1
_refine_ls_restrained_S_all 1.044
_refine_ls_R_factor_all 0.0545
_refine_ls_R_factor_gt 0.0397
_refine_ls_shift/su_max 0.001
_refine_ls_shift/su_mean 0.000
_refine_ls_structure_factor_coef Fsqd
_refine_ls_weighting_details 'calc w=1/[\s^2^(Fo^2^)+(0.0522P)^2^+0.0000P] where P=(Fo^2^+2Fc^2^)/3'
_refine_ls_weighting_scheme calc
_refine_ls_wR_factor_gt 0.0900
_refine_ls_wR_factor_ref 0.0967
_reflns_number_gt 3511
_reflns_number_total 4265
_reflns_threshold_expression >2sigma(I)
_cod_data_source_file jo8001408-File004.cif
_cod_data_source_block 3d
_cod_depositor_comments
;
The following automatic conversions were performed:
'_chemical_absolute_configuration' value 'RMAD' changed to 'rmad'
according to '/home/saulius/struct/CIF-dictionaries/cif_core.dic'
dictionary named 'cif_core.dic' version 2.4.1 from
2010-06-29.

'_symmetry_cell_setting' value 'Monoclinic' changed to
'monoclinic' according to
'/home/saulius/struct/CIF-dictionaries/cif_core.dic' dictionary named
'cif_core.dic' version 2.4.1 from
2010-06-29.

'_exptl_absorpt_correction_type' value 'MULTI-SCAN' changed
to 'multi-scan' according to
'/home/saulius/struct/CIF-dictionaries/cif_core.dic' dictionary named
'cif_core.dic' version 2.4.1 from 2010-06-29.

Automatic conversion script
Id: cif_fix_enum 1527 2010-12-29 10:47:43Z saulius 

The following automatic conversions were performed:

'_exptl_crystal_density_meas' value 'NONE' was changed to '?' - the
value is perceived as not measured.

Automatic conversion script
Id: cif_fix_values 3008 2015-01-20 13:52:24Z robertas 
;
_cod_original_sg_symbol_H-M 'P 21'
_cod_database_code 4023386

loop_
_symmetry_equiv_pos_as_xyz
'x, y, z'
'-x, y+1/2, -z'

loop_
_atom_site_label
_atom_site_type_symbol
_atom_site_fract_x
_atom_site_fract_y
_atom_site_fract_z
_atom_site_U_iso_or_equiv
_atom_site_adp_type
_atom_site_occupancy
_atom_site_symmetry_multiplicity
_atom_site_calc_flag
_atom_site_refinement_flags
_atom_site_disorder_assembly
_atom_site_disorder_group
S1 S 0.83314(9) 0.29200(5) 0.26926(4) 0.03817(18) Uani 1 1 d . . .
O1 O 1.1547(2) 0.05312(14) 0.11935(11) 0.0405(5) Uani 1 1 d . . .
O2 O 1.3966(3) 0.09979(17) 0.23980(14) 0.0554(6) Uani 1 1 d . . .
O3 O 1.0272(3) 0.33386(15) 0.28433(13) 0.0484(5) Uani 1 1 d . . .
O4 O 0.6886(3) 0.31450(16) 0.18201(13) 0.0560(6) Uani 1 1 d . . .
N1 N 0.9537(3) -0.03187(17) 0.26106(15) 0.0411(5) Uani 1 1 d . . .
N2 N 0.8652(3) 0.17541(17) 0.26664(14) 0.0361(5) Uani 1 1 d . . .
H2A H 0.746(4) 0.145(2) 0.2570(19) 0.043 Uiso 1 1 d . . .
C1 C 0.8806(4) -0.0325(2) 0.16880(18) 0.0392(6) Uani 1 1 d . . .
C2 C 0.7519(4) -0.1090(2) 0.1116(2) 0.0508(8) Uani 1 1 d . . .
H2 H 0.7206 -0.1637 0.1509 0.061 Uiso 1 1 calc R . .
C3 C 0.8834(4) -0.1336(2) 0.03455(19) 0.0448(7) Uani 1 1 d . . .
C4 C 0.8831(4) -0.0281(2) -0.00382(17) 0.0433(7) Uani 1 1 d . . .
C5 C 0.9433(3) 0.0318(2) 0.09264(16) 0.0365(6) Uani 1 1 d . . .
H5 H 0.8667 0.0920 0.0868 0.044 Uiso 1 1 calc R . .
C6 C 0.5703(4) -0.0595(3) 0.0462(3) 0.0761(13) Uani 1 1 d . . .
H6A H 0.4711 -0.1067 0.0171 0.091 Uiso 1 1 calc R . .
H6B H 0.5096 -0.0137 0.0845 0.091 Uiso 1 1 calc R . .
C7 C 0.6573(4) -0.0082(3) -0.0336(2) 0.0678(11) Uani 1 1 d . . .
H7A H 0.6301 0.0605 -0.0340 0.081 Uiso 1 1 calc R . .
H7B H 0.6030 -0.0344 -0.0987 0.081 Uiso 1 1 calc R . .
C8 C 0.7873(5) -0.2090(3) -0.0436(2) 0.0659(9) Uani 1 1 d . . .
H8A H 0.8700 -0.2173 -0.0917 0.099 Uiso 1 1 calc R . .
H8B H 0.6580 -0.1868 -0.0762 0.099 Uiso 1 1 calc R . .
H8C H 0.7745 -0.2694 -0.0115 0.099 Uiso 1 1 calc R . .
C9 C 1.0883(4) -0.1735(2) 0.0818(2) 0.0554(8) Uani 1 1 d . . .
H9A H 1.1584 -0.1271 0.1276 0.083 Uiso 1 1 calc R . .
H9B H 1.1627 -0.1863 0.0310 0.083 Uiso 1 1 calc R . .
H9C H 1.0725 -0.2323 0.1164 0.083 Uiso 1 1 calc R . .
C10 C 1.0001(5) -0.0045(3) -0.08332(19) 0.0652(10) Uani 1 1 d . . .
H10A H 0.9537 -0.0440 -0.1405 0.098 Uiso 1 1 calc R . .
H10B H 1.1390 -0.0169 -0.0584 0.098 Uiso 1 1 calc R . .
H10C H 0.9818 0.0623 -0.1013 0.098 Uiso 1 1 calc R . .
C11 C 1.2299(4) 0.06954(19) 0.21602(17) 0.0377(6) Uani 1 1 d . . .
C12 C 1.1070(4) 0.0414(2) 0.29245(16) 0.0353(6) Uani 1 1 d . . .
H12 H 1.2021 0.0113 0.3466 0.042 Uiso 1 1 calc R . .
C13 C 1.0274(4) 0.1304(2) 0.33937(16) 0.0338(6) Uani 1 1 d . . .
H13 H 1.1365 0.1774 0.3526 0.041 Uiso 1 1 calc R . .
C14 C 0.9758(4) 0.10545(19) 0.43942(17) 0.0372(6) Uani 1 1 d . . .
C15 C 0.7874(4) 0.0815(2) 0.45005(19) 0.0491(7) Uani 1 1 d . . .
H15 H 0.6837 0.0804 0.3950 0.059 Uiso 1 1 calc R . .
C16 C 0.7513(5) 0.0590(3) 0.5430(2) 0.0622(9) Uani 1 1 d . . .
H16 H 0.6234 0.0426 0.5502 0.075 Uiso 1 1 calc R . .
C17 C 0.9045(5) 0.0610(3) 0.6248(2) 0.0622(9) Uani 1 1 d . . .
H17 H 0.8782 0.0465 0.6868 0.075 Uiso 1 1 calc R . .
C18 C 1.0953(5) 0.0840(2) 0.61642(19) 0.0559(8) Uani 1 1 d . . .
C19 C 1.1313(4) 0.1063(2) 0.52276(17) 0.0460(7) Uani 1 1 d . . .
H19 H 1.2597 0.1218 0.5155 0.055 Uiso 1 1 calc R . .
C20 C 1.2684(6) 0.0843(3) 0.7059(2) 0.0864(13) Uani 1 1 d . . .
H20A H 1.2657 0.0258 0.7430 0.130 Uiso 1 1 calc R . .
H20B H 1.2560 0.1387 0.7473 0.130 Uiso 1 1 calc R . .
H20C H 1.3921 0.0884 0.6834 0.130 Uiso 1 1 calc R . .
C21 C 0.7297(3) 0.31766(19) 0.37428(17) 0.0360(6) Uani 1 1 d . . .
C22 C 0.5259(4) 0.3144(2) 0.36645(19) 0.0462(8) Uani 1 1 d . . .
H22 H 0.4420 0.3061 0.3050 0.055 Uiso 1 1 calc R . .
C23 C 0.4489(4) 0.3236(2) 0.4507(2) 0.0556(9) Uani 1 1 d . . .
H23 H 0.3115 0.3232 0.4453 0.067 Uiso 1 1 calc R . .
C24 C 0.5708(4) 0.3337(2) 0.5439(2) 0.0495(7) Uani 1 1 d . . .
C25 C 0.7748(4) 0.3368(2) 0.54984(19) 0.0469(7) Uani 1 1 d . . .
H25 H 0.8594 0.3436 0.6113 0.056 Uiso 1 1 calc R . .
C26 C 0.8539(4) 0.3301(2) 0.46560(19) 0.0443(7) Uani 1 1 d . . .
H26 H 0.9910 0.3339 0.4702 0.053 Uiso 1 1 calc R . .
C27 C 0.4845(5) 0.3404(3) 0.6363(2) 0.0750(10) Uani 1 1 d . . .
H27A H 0.3911 0.2888 0.6366 0.112 Uiso 1 1 d R . .
H27B H 0.5898 0.3353 0.6936 0.112 Uiso 1 1 d R . .
H27C H 0.4177 0.4011 0.6374 0.112 Uiso 1 1 d R . .

loop_
_atom_site_aniso_label
_atom_site_aniso_U_11
_atom_site_aniso_U_22
_atom_site_aniso_U_33
_atom_site_aniso_U_23
_atom_site_aniso_U_13
_atom_site_aniso_U_12
S1 0.0381(3) 0.0419(4) 0.0329(3) 0.0054(3) 0.0031(2) 0.0048(3)
O1 0.0394(10) 0.0506(13) 0.0314(8) -0.0064(8) 0.0070(7) -0.0077(9)
O2 0.0383(10) 0.0696(16) 0.0565(11) -0.0147(10) 0.0052(9) -0.0134(10)
O3 0.0449(10) 0.0484(13) 0.0526(11) 0.0080(9) 0.0112(8) -0.0044(9)
O4 0.0567(12) 0.0664(17) 0.0392(9) 0.0130(9) -0.0041(8) 0.0157(10)
N1 0.0478(13) 0.0429(15) 0.0341(11) -0.0057(10) 0.0117(9) -0.0042(11)
N2 0.0375(12) 0.0382(15) 0.0301(10) -0.0019(9) 0.0011(9) 0.0047(10)
C1 0.0342(13) 0.0466(19) 0.0381(13) -0.0111(12) 0.0099(11) 0.0004(12)
C2 0.0438(16) 0.056(2) 0.0544(17) -0.0171(14) 0.0148(13) -0.0193(14)
C3 0.0413(15) 0.048(2) 0.0443(15) -0.0177(13) 0.0068(11) -0.0067(13)
C4 0.0395(14) 0.057(2) 0.0299(12) -0.0091(12) -0.0006(10) 0.0066(13)
C5 0.0332(13) 0.0462(18) 0.0285(12) -0.0047(11) 0.0026(10) 0.0043(12)
C6 0.0312(15) 0.115(4) 0.079(2) -0.047(2) 0.0031(15) -0.0023(18)
C7 0.0496(18) 0.089(3) 0.0541(18) -0.0234(18) -0.0161(14) 0.0154(18)
C8 0.0592(18) 0.073(2) 0.0641(18) -0.0347(19) 0.0101(14) -0.017(2)
C9 0.0498(17) 0.045(2) 0.0676(19) -0.0105(15) 0.0033(14) 0.0028(14)
C10 0.087(2) 0.078(3) 0.0314(14) -0.0081(14) 0.0135(14) -0.002(2)
C11 0.0377(14) 0.0333(17) 0.0400(14) -0.0061(11) 0.0031(11) 0.0018(12)
C12 0.0395(14) 0.0363(16) 0.0265(11) -0.0005(10) -0.0018(10) 0.0051(12)
C13 0.0350(13) 0.0390(17) 0.0249(11) -0.0008(10) -0.0001(10) 0.0019(11)
C14 0.0504(15) 0.0308(17) 0.0294(12) -0.0011(10) 0.0055(11) 0.0013(13)
C15 0.0527(17) 0.054(2) 0.0407(14) 0.0054(13) 0.0081(12) 0.0014(15)
C16 0.074(2) 0.060(3) 0.0580(19) 0.0127(16) 0.0257(17) 0.0012(18)
C17 0.093(3) 0.059(2) 0.0391(15) 0.0090(14) 0.0255(16) 0.0029(19)
C18 0.085(2) 0.050(2) 0.0292(13) 0.0010(12) 0.0033(13) 0.0059(17)
C19 0.0561(16) 0.049(2) 0.0297(13) -0.0035(12) 0.0010(11) 0.0015(15)
C20 0.116(3) 0.098(3) 0.0331(16) 0.0115(17) -0.0125(18) -0.008(3)
C21 0.0351(13) 0.0333(18) 0.0383(13) -0.0023(10) 0.0044(10) 0.0012(11)
C22 0.0332(13) 0.054(2) 0.0474(15) -0.0107(13) -0.0006(11) 0.0017(13)
C23 0.0360(14) 0.066(3) 0.0642(18) -0.0181(15) 0.0095(13) -0.0043(15)
C24 0.0523(17) 0.0449(19) 0.0541(16) -0.0136(13) 0.0172(13) -0.0059(14)
C25 0.0456(15) 0.0482(19) 0.0422(14) -0.0137(12) -0.0022(12) 0.0014(14)
C26 0.0342(13) 0.0500(19) 0.0466(15) -0.0110(12) 0.0028(11) -0.0007(13)
C27 0.081(2) 0.083(3) 0.068(2) -0.0213(19) 0.0324(18) -0.013(2)

loop_
_atom_type_symbol
_atom_type_description
_atom_type_scat_dispersion_real
_atom_type_scat_dispersion_imag
_atom_type_scat_source
C C 0.0033 0.0016 'International Tables Vol C Tables 4.2.6.8 and 6.1.1.4'
H H 0.0000 0.0000 'International Tables Vol C Tables 4.2.6.8 and 6.1.1.4'
N N 0.0061 0.0033 'International Tables Vol C Tables 4.2.6.8 and 6.1.1.4'
O O 0.0106 0.0060 'International Tables Vol C Tables 4.2.6.8 and 6.1.1.4'
S S 0.1246 0.1234 'International Tables Vol C Tables 4.2.6.8 and 6.1.1.4'

loop_
_geom_angle_atom_site_label_1
_geom_angle_atom_site_label_2
_geom_angle_atom_site_label_3
_geom_angle
_geom_angle_site_symmetry_1
_geom_angle_site_symmetry_3
_geom_angle_publ_flag
O3 S1 O4 120.15(13) . . ?
O3 S1 N2 106.25(13) . . ?
O4 S1 N2 105.73(12) . . ?
O3 S1 C21 108.24(12) . . ?
O4 S1 C21 108.63(13) . . ?
N2 S1 C21 107.15(12) . . ?
C11 O1 C5 116.74(18) . . ?
C1 N1 C12 114.7(2) . . ?
C13 N2 S1 119.30(17) . . ?
C13 N2 H2A 116.0(17) . . ?
S1 N2 H2A 109.9(19) . . ?
N1 C1 C2 127.2(3) . . ?
N1 C1 C5 125.7(2) . . ?
C2 C1 C5 105.9(2) . . ?
C1 C2 C6 108.3(3) . . ?
C1 C2 C3 98.8(2) . . ?
C6 C2 C3 102.1(2) . . ?
C1 C2 H2 115.3 . . ?
C6 C2 H2 115.3 . . ?
C3 C2 H2 115.3 . . ?
C9 C3 C8 106.1(3) . . ?
C9 C3 C4 115.1(2) . . ?
C8 C3 C4 115.2(3) . . ?
C9 C3 C2 113.3(2) . . ?
C8 C3 C2 113.4(2) . . ?
C4 C3 C2 93.7(2) . . ?
C10 C4 C7 114.6(2) . . ?
C10 C4 C5 114.5(2) . . ?
C7 C4 C5 102.3(2) . . ?
C10 C4 C3 118.9(2) . . ?
C7 C4 C3 101.0(2) . . ?
C5 C4 C3 103.3(2) . . ?
O1 C5 C1 110.70(19) . . ?
O1 C5 C4 114.02(19) . . ?
C1 C5 C4 102.4(2) . . ?
O1 C5 H5 109.8 . . ?
C1 C5 H5 109.8 . . ?
C4 C5 H5 109.8 . . ?
C7 C6 C2 104.0(2) . . ?
C7 C6 H6A 111.0 . . ?
C2 C6 H6A 111.0 . . ?
C7 C6 H6B 111.0 . . ?
C2 C6 H6B 111.0 . . ?
H6A C6 H6B 109.0 . . ?
C6 C7 C4 103.9(3) . . ?
C6 C7 H7A 111.0 . . ?
C4 C7 H7A 111.0 . . ?
C6 C7 H7B 111.0 . . ?
C4 C7 H7B 111.0 . . ?
H7A C7 H7B 109.0 . . ?
C3 C8 H8A 109.5 . . ?
C3 C8 H8B 109.5 . . ?
H8A C8 H8B 109.5 . . ?
C3 C8 H8C 109.5 . . ?
H8A C8 H8C 109.5 . . ?
H8B C8 H8C 109.5 . . ?
C3 C9 H9A 109.5 . . ?
C3 C9 H9B 109.5 . . ?
H9A C9 H9B 109.5 . . ?
C3 C9 H9C 109.5 . . ?
H9A C9 H9C 109.5 . . ?
H9B C9 H9C 109.5 . . ?
C4 C10 H10A 109.5 . . ?
C4 C10 H10B 109.5 . . ?
H10A C10 H10B 109.5 . . ?
C4 C10 H10C 109.5 . . ?
H10A C10 H10C 109.5 . . ?
H10B C10 H10C 109.5 . . ?
O2 C11 O1 119.0(2) . . ?
O2 C11 C12 121.9(2) . . ?
O1 C11 C12 118.9(2) . . ?
N1 C12 C11 115.90(19) . . ?
N1 C12 C13 112.7(2) . . ?
C11 C12 C13 112.0(2) . . ?
N1 C12 H12 105.0 . . ?
C11 C12 H12 105.0 . . ?
C13 C12 H12 105.0 . . ?
N2 C13 C14 115.4(2) . . ?
N2 C13 C12 109.56(19) . . ?
C14 C13 C12 111.2(2) . . ?
N2 C13 H13 106.7 . . ?
C14 C13 H13 106.7 . . ?
C12 C13 H13 106.7 . . ?
C15 C14 C19 119.6(2) . . ?
C15 C14 C13 122.9(2) . . ?
C19 C14 C13 117.5(2) . . ?
C14 C15 C16 119.9(3) . . ?
C14 C15 H15 120.0 . . ?
C16 C15 H15 120.0 . . ?
C17 C16 C15 120.1(3) . . ?
C17 C16 H16 119.9 . . ?
C15 C16 H16 119.9 . . ?
C18 C17 C16 121.3(3) . . ?
C18 C17 H17 119.3 . . ?
C16 C17 H17 119.3 . . ?
C17 C18 C19 118.4(3) . . ?
C17 C18 C20 122.1(3) . . ?
C19 C18 C20 119.5(3) . . ?
C18 C19 C14 120.6(3) . . ?
C18 C19 H19 119.7 . . ?
C14 C19 H19 119.7 . . ?
C18 C20 H20A 109.5 . . ?
C18 C20 H20B 109.5 . . ?
H20A C20 H20B 109.5 . . ?
C18 C20 H20C 109.5 . . ?
H20A C20 H20C 109.5 . . ?
H20B C20 H20C 109.5 . . ?
C22 C21 C26 120.3(2) . . ?
C22 C21 S1 119.60(19) . . ?
C26 C21 S1 119.66(19) . . ?
C23 C22 C21 119.0(2) . . ?
C23 C22 H22 120.5 . . ?
C21 C22 H22 120.5 . . ?
C22 C23 C24 121.8(2) . . ?
C22 C23 H23 119.1 . . ?
C24 C23 H23 119.1 . . ?
C25 C24 C23 118.1(2) . . ?
C25 C24 C27 120.6(3) . . ?
C23 C24 C27 121.3(3) . . ?
C26 C25 C24 120.7(2) . . ?
C26 C25 H25 119.7 . . ?
C24 C25 H25 119.7 . . ?
C25 C26 C21 120.0(2) . . ?
C25 C26 H26 120.0 . . ?
C21 C26 H26 120.0 . . ?
C24 C27 H27A 109.4 . . ?
C24 C27 H27B 109.4 . . ?
H27A C27 H27B 109.5 . . ?
C24 C27 H27C 109.6 . . ?
H27A C27 H27C 109.5 . . ?
H27B C27 H27C 109.5 . . ?

loop_
_geom_bond_atom_site_label_1
_geom_bond_atom_site_label_2
_geom_bond_distance
_geom_bond_site_symmetry_2
_geom_bond_publ_flag
S1 O3 1.427(2) . ?
S1 O4 1.4302(19) . ?
S1 N2 1.632(3) . ?
S1 C21 1.768(3) . ?
O1 C11 1.347(3) . ?
O1 C5 1.452(3) . ?
O2 C11 1.199(3) . ?
N1 C1 1.269(3) . ?
N1 C12 1.462(3) . ?
N2 C13 1.477(3) . ?
N2 H2A 0.91(3) . ?
C1 C2 1.498(4) . ?
C1 C5 1.503(4) . ?
C2 C6 1.543(5) . ?
C2 C3 1.559(4) . ?
C2 H2 0.9800 . ?
C3 C9 1.528(4) . ?
C3 C8 1.549(4) . ?
C3 C4 1.554(4) . ?
C4 C10 1.516(4) . ?
C4 C7 1.544(4) . ?
C4 C5 1.551(3) . ?
C5 H5 0.9800 . ?
C6 C7 1.527(5) . ?
C6 H6A 0.9700 . ?
C6 H6B 0.9700 . ?
C7 H7A 0.9700 . ?
C7 H7B 0.9700 . ?
C8 H8A 0.9600 . ?
C8 H8B 0.9600 . ?
C8 H8C 0.9600 . ?
C9 H9A 0.9600 . ?
C9 H9B 0.9600 . ?
C9 H9C 0.9600 . ?
C10 H10A 0.9600 . ?
C10 H10B 0.9600 . ?
C10 H10C 0.9600 . ?
C11 C12 1.524(4) . ?
C12 C13 1.542(4) . ?
C12 H12 0.9800 . ?
C13 C14 1.528(4) . ?
C13 H13 0.9800 . ?
C14 C15 1.368(4) . ?
C14 C19 1.401(4) . ?
C15 C16 1.387(4) . ?
C15 H15 0.9300 . ?
C16 C17 1.377(4) . ?
C16 H16 0.9300 . ?
C17 C18 1.372(5) . ?
C17 H17 0.9300 . ?
C18 C19 1.395(4) . ?
C18 C20 1.529(4) . ?
C19 H19 0.9300 . ?
C20 H20A 0.9600 . ?
C20 H20B 0.9600 . ?
C20 H20C 0.9600 . ?
C21 C22 1.379(4) . ?
C21 C26 1.381(3) . ?
C22 C23 1.372(4) . ?
C22 H22 0.9300 . ?
C23 C24 1.392(4) . ?
C23 H23 0.9300 . ?
C24 C25 1.384(4) . ?
C24 C27 1.508(4) . ?
C25 C26 1.378(4) . ?
C25 H25 0.9300 . ?
C26 H26 0.9300 . ?
C27 H27A 0.9600 . ?
C27 H27B 0.9600 . ?
C27 H27C 0.9600 . ?

loop_
_geom_hbond_atom_site_label_D
_geom_hbond_atom_site_label_H
_geom_hbond_atom_site_label_A
_geom_hbond_distance_DH
_geom_hbond_distance_HA
_geom_hbond_distance_DA
_geom_hbond_angle_DHA
_geom_hbond_site_symmetry_A
N2 H2A O2 0.91(3) 2.44(3) 3.327(4) 167(3) 1_455

loop_
_geom_torsion_atom_site_label_1
_geom_torsion_atom_site_label_2
_geom_torsion_atom_site_label_3
_geom_torsion_atom_site_label_4
_geom_torsion
_geom_torsion_site_symmetry_1
_geom_torsion_site_symmetry_2
_geom_torsion_site_symmetry_3
_geom_torsion_site_symmetry_4
_geom_torsion_publ_flag
O3 S1 N2 C13 42.5(2) . . . . ?
O4 S1 N2 C13 171.27(18) . . . . ?
C21 S1 N2 C13 -73.0(2) . . . . ?
C12 N1 C1 C2 167.5(2) . . . . ?
C12 N1 C1 C5 2.1(4) . . . . ?
N1 C1 C2 C6 131.6(3) . . . . ?
C5 C1 C2 C6 -60.7(3) . . . . ?
N1 C1 C2 C3 -122.5(3) . . . . ?
C5 C1 C2 C3 45.2(3) . . . . ?
C1 C2 C3 C9 62.3(3) . . . . ?
C6 C2 C3 C9 173.2(3) . . . . ?
C1 C2 C3 C8 -176.7(3) . . . . ?
C6 C2 C3 C8 -65.7(3) . . . . ?
C1 C2 C3 C4 -57.1(2) . . . . ?
C6 C2 C3 C4 53.8(2) . . . . ?
C9 C3 C4 C10 60.3(3) . . . . ?
C8 C3 C4 C10 -63.8(3) . . . . ?
C2 C3 C4 C10 178.2(2) . . . . ?
C9 C3 C4 C7 -173.4(2) . . . . ?
C8 C3 C4 C7 62.5(3) . . . . ?
C2 C3 C4 C7 -55.5(2) . . . . ?
C9 C3 C4 C5 -67.8(3) . . . . ?
C8 C3 C4 C5 168.1(2) . . . . ?
C2 C3 C4 C5 50.1(2) . . . . ?
C11 O1 C5 C1 -39.8(3) . . . . ?
C11 O1 C5 C4 -154.7(2) . . . . ?
N1 C1 C5 O1 33.2(4) . . . . ?
C2 C1 C5 O1 -134.7(2) . . . . ?
N1 C1 C5 C4 155.2(3) . . . . ?
C2 C1 C5 C4 -12.8(3) . . . . ?
C10 C4 C5 O1 -35.8(3) . . . . ?
C7 C4 C5 O1 -160.3(2) . . . . ?
C3 C4 C5 O1 95.0(2) . . . . ?
C10 C4 C5 C1 -155.4(2) . . . . ?
C7 C4 C5 C1 80.0(3) . . . . ?
C3 C4 C5 C1 -24.6(2) . . . . ?
C1 C2 C6 C7 71.0(3) . . . . ?
C3 C2 C6 C7 -32.6(3) . . . . ?
C2 C6 C7 C4 -3.0(3) . . . . ?
C10 C4 C7 C6 166.7(3) . . . . ?
C5 C4 C7 C6 -68.8(3) . . . . ?
C3 C4 C7 C6 37.7(3) . . . . ?
C5 O1 C11 O2 -170.2(3) . . . . ?
C5 O1 C11 C12 14.8(3) . . . . ?
C1 N1 C12 C11 -29.8(3) . . . . ?
C1 N1 C12 C13 101.1(2) . . . . ?
O2 C11 C12 N1 -153.1(3) . . . . ?
O1 C11 C12 N1 21.8(3) . . . . ?
O2 C11 C12 C13 75.7(3) . . . . ?
O1 C11 C12 C13 -109.5(2) . . . . ?
S1 N2 C13 C14 85.5(3) . . . . ?
S1 N2 C13 C12 -148.16(18) . . . . ?
N1 C12 C13 N2 -59.9(3) . . . . ?
C11 C12 C13 N2 72.9(3) . . . . ?
N1 C12 C13 C14 68.8(2) . . . . ?
C11 C12 C13 C14 -158.4(2) . . . . ?
N2 C13 C14 C15 30.0(4) . . . . ?
C12 C13 C14 C15 -95.5(3) . . . . ?
N2 C13 C14 C19 -150.8(2) . . . . ?
C12 C13 C14 C19 83.7(3) . . . . ?
C19 C14 C15 C16 0.5(5) . . . . ?
C13 C14 C15 C16 179.6(3) . . . . ?
C14 C15 C16 C17 0.2(5) . . . . ?
C15 C16 C17 C18 -0.7(5) . . . . ?
C16 C17 C18 C19 0.4(5) . . . . ?
C16 C17 C18 C20 -178.5(3) . . . . ?
C17 C18 C19 C14 0.3(5) . . . . ?
C20 C18 C19 C14 179.2(3) . . . . ?
C15 C14 C19 C18 -0.7(4) . . . . ?
C13 C14 C19 C18 -179.9(3) . . . . ?
O3 S1 C21 C22 158.6(2) . . . . ?
O4 S1 C21 C22 26.6(3) . . . . ?
N2 S1 C21 C22 -87.2(2) . . . . ?
O3 S1 C21 C26 -28.6(3) . . . . ?
O4 S1 C21 C26 -160.6(2) . . . . ?
N2 S1 C21 C26 85.6(2) . . . . ?
C26 C21 C22 C23 0.0(4) . . . . ?
S1 C21 C22 C23 172.7(2) . . . . ?
C21 C22 C23 C24 -1.7(5) . . . . ?
C22 C23 C24 C25 1.7(5) . . . . ?
C22 C23 C24 C27 -177.9(3) . . . . ?
C23 C24 C25 C26 0.0(5) . . . . ?
C27 C24 C25 C26 179.5(3) . . . . ?
C24 C25 C26 C21 -1.6(5) . . . . ?
C22 C21 C26 C25 1.6(4) . . . . ?
S1 C21 C26 C25 -171.1(2) . . . . ?

loop_
_cod_related_entry_id
_cod_related_entry_database
_cod_related_entry_code
1 ChemSpider 30658669
